data_2020923
loop_
_publ_author_name
'Solodovnikov, Sergey F.'
'Solodovnikova, Zoya A.'
'Zolotova, Evgeniya S.'
'Kadyrova, Yulia M.'
'Savina, Aleksandra A.'
'Stefanovich, Sergey Yu.'
'Khaikina, Elena G.'

_publ_section_title
;
 Cs~3~LiZn~2~(WO~4~)~4~ and Rb~3~Li~2~Ga(MoO~4~)~4~: different filled
 derivatives of the cation-deficient Cs~6~Zn~5~(MoO~4~)~8~ structure
;
_journal_coeditor_code LY3054
_journal_issue 11
_journal_name_full 'Acta Crystallographica Section C'
_journal_page_first 946
_journal_page_last 952
_journal_paper_doi 10.1107/S205322961701378X
_journal_volume 73
_journal_year 2017
_chemical_formula_iupac 'Cs3 Li Zn2 (W O4)4'
_chemical_formula_moiety 'O16 W4 Zn2, 3(Cs), (Li)'
_chemical_formula_sum 'Cs3 Li O16 W4 Zn2'
_chemical_formula_weight 1527.81
_chemical_melting_point 1003
_chemical_name_systematic
;
Tricaesium lithium dizinc tetrakis(tetraoxotungstate)
;
_space_group_IT_number 220
_symmetry_cell_setting cubic
_symmetry_space_group_name_Hall 'I -4bd 2c 3'
_symmetry_space_group_name_H-M 'I -4 3 d'
_atom_sites_solution_primary direct
_atom_sites_solution_secondary difmap
_cell_angle_alpha 90.00
_cell_angle_beta 90.00
_cell_angle_gamma 90.00
_cell_formula_units_Z 4
_cell_length_a 12.26430(10)
_cell_length_b 12.26430(10)
_cell_length_c 12.26430(10)
_cell_measurement_reflns_used 9302
_cell_measurement_temperature 296(2)
_cell_measurement_theta_max 29.90
_cell_measurement_theta_min 4.07
_cell_volume 1844.71(3)
_computing_cell_refinement
;
SAINT (Bruker, 2004)
;
_computing_data_collection
;
APEX2 (Bruker, 2004)
;
_computing_data_reduction
;
SAINT (Bruker, 2004)
;
_computing_molecular_graphics
;
DIAMOND (Brandenburg, 2008)
;
_computing_publication_material
;
SHELXL97 (Sheldrick, 2008)
;
_computing_structure_refinement
;
SHELXL97 (Sheldrick, 2008)
;
_computing_structure_solution
;
SHELXS97 (Sheldrick, 2008)
;
_diffrn_ambient_temperature 296(2)
_diffrn_detector_area_resol_mean 25
_diffrn_measured_fraction_theta_full 0.996
_diffrn_measured_fraction_theta_max 0.996
_diffrn_measurement_device_type 'Bruker Nonius X8 APEX CCD area-detector'
_diffrn_measurement_method '\f and \w scans'
_diffrn_radiation_monochromator graphite
_diffrn_radiation_source 'fine-focus sealed tube'
_diffrn_radiation_type 'Mo K\a'
_diffrn_radiation_wavelength 0.71073
_diffrn_reflns_av_R_equivalents 0.0313
_diffrn_reflns_av_sigmaI/netI 0.0148
_diffrn_reflns_limit_h_max 17
_diffrn_reflns_limit_h_min -13
_diffrn_reflns_limit_k_max 17
_diffrn_reflns_limit_k_min -17
_diffrn_reflns_limit_l_max 17
_diffrn_reflns_limit_l_min -15
_diffrn_reflns_number 9302
_diffrn_reflns_theta_full 29.90
_diffrn_reflns_theta_max 29.90
_diffrn_reflns_theta_min 4.07
_diffrn_standards_decay_% 0
_diffrn_standards_number 0
_exptl_absorpt_coefficient_mu 33.302
_exptl_absorpt_correction_T_max 0.1759
_exptl_absorpt_correction_T_min 0.0758
_exptl_absorpt_correction_type multi-scan
_exptl_absorpt_process_details
;
(SADABS; Bruker, 2004)
;
_exptl_crystal_colour colourless
_exptl_crystal_density_diffrn 5.501
_exptl_crystal_density_method 'not measured'
_exptl_crystal_description fragment
_exptl_crystal_F_000 2608
_exptl_crystal_size_max 0.16
_exptl_crystal_size_mid 0.10
_exptl_crystal_size_min 0.08
_refine_diff_density_max 0.923
_refine_diff_density_min -0.845
_refine_ls_abs_structure_details
;
Flack (1983), <b>??? Friedel pairs</b>
;
_refine_ls_abs_structure_Flack 0.033(19)
_refine_ls_extinction_coef 0.00030(3)
_refine_ls_extinction_expression Fc^*^=kFc[1+0.001xFc^2^\l^3^/sin(2\q)]^-1/4^
_refine_ls_extinction_method SHELXL
_refine_ls_goodness_of_fit_ref 1.388
_refine_ls_matrix_type full
_refine_ls_number_parameters 21
_refine_ls_number_reflns 453
_refine_ls_number_restraints 0
_refine_ls_restrained_S_all 1.388
_refine_ls_R_factor_all 0.0181
_refine_ls_R_factor_gt 0.0176
_refine_ls_shift/su_max 0.000
_refine_ls_shift/su_mean 0.000
_refine_ls_structure_factor_coef Fsqd
_refine_ls_weighting_details 'calc w=1/[\s^2^(Fo^2^)+(0.0000P)^2^+21.4403P] where P=(Fo^2^+2Fc^2^)/3'
_refine_ls_weighting_scheme calc
_refine_ls_wR_factor_gt 0.0345
_refine_ls_wR_factor_ref 0.0346
_reflns_number_gt 450
_reflns_number_total 453
_reflns_threshold_expression >2sigma(I)
_cod_data_source_file ly3054sup1.cif
_cod_data_source_block I
_cod_original_sg_symbol_H-M 'I-4 3 d'
_cod_database_code 2020923

loop_
_symmetry_equiv_pos_as_xyz
'x, y, z'
'-x+1/2, -y, z+1/2'
'-x, y+1/2, -z+1/2'
'x+1/2, -y+1/2, -z'
'z, x, y'
'z+1/2, -x+1/2, -y'
'-z+1/2, -x, y+1/2'
'-z, x+1/2, -y+1/2'
'y, z, x'
'-y, z+1/2, -x+1/2'
'y+1/2, -z+1/2, -x'
'-y+1/2, -z, x+1/2'
'y+1/4, x+1/4, z+1/4'
'-y+1/4, -x+3/4, z+3/4'
'y+3/4, -x+1/4, -z+3/4'
'-y+3/4, x+3/4, -z+1/4'
'x+1/4, z+1/4, y+1/4'
'-x+3/4, z+3/4, -y+1/4'
'-x+1/4, -z+3/4, y+3/4'
'x+3/4, -z+1/4, -y+3/4'
'z+1/4, y+1/4, x+1/4'
'z+3/4, -y+1/4, -x+3/4'
'-z+3/4, y+3/4, -x+1/4'
'-z+1/4, -y+3/4, x+3/4'
'x+1/2, y+1/2, z+1/2'
'-x+1, -y+1/2, z+1'
'-x+1/2, y+1, -z+1'
'x+1, -y+1, -z+1/2'
'z+1/2, x+1/2, y+1/2'
'z+1, -x+1, -y+1/2'
'-z+1, -x+1/2, y+1'
'-z+1/2, x+1, -y+1'
'y+1/2, z+1/2, x+1/2'
'-y+1/2, z+1, -x+1'
'y+1, -z+1, -x+1/2'
'-y+1, -z+1/2, x+1'
'y+3/4, x+3/4, z+3/4'
'-y+3/4, -x+5/4, z+5/4'
'y+5/4, -x+3/4, -z+5/4'
'-y+5/4, x+5/4, -z+3/4'
'x+3/4, z+3/4, y+3/4'
'-x+5/4, z+5/4, -y+3/4'
'-x+3/4, -z+5/4, y+5/4'
'x+5/4, -z+3/4, -y+5/4'
'z+3/4, y+3/4, x+3/4'
'z+5/4, -y+3/4, -x+5/4'
'-z+5/4, y+5/4, -x+3/4'
'-z+3/4, -y+5/4, x+5/4'

loop_
_atom_site_type_symbol
_atom_site_label
_atom_site_fract_x
_atom_site_fract_y
_atom_site_fract_z
_atom_site_U_iso_or_equiv
_atom_site_adp_type
_atom_site_calc_flag
_atom_site_refinement_flags
_atom_site_occupancy
_atom_site_symmetry_multiplicity
Cs Cs 0.8750 0.0000 0.2500 0.0280(2) Uani d S 1 4
W W 0.40026(2) 0.40026(2) 0.40026(2) 0.01296(11) Uani d S 1 3
Zn Zn 0.3750 0.0000 0.2500 0.0154(4) Uani d SP 0.67 4
Li Li 0.3750 0.0000 0.2500 0.0154(4) Uani d SP 0.33 4
O O1 0.3185(4) 0.3185(4) 0.3185(4) 0.028(2) Uani d S 1 3
O O2 0.5312(4) 0.4081(4) 0.3375(4) 0.0238(10) Uani d . 1 1

loop_
_atom_site_aniso_label
_atom_site_aniso_U_11
_atom_site_aniso_U_22
_atom_site_aniso_U_33
_atom_site_aniso_U_12
_atom_site_aniso_U_13
_atom_site_aniso_U_23
Cs 0.0193(4) 0.0324(3) 0.0324(3) 0.000 0.000 0.000
W 0.01296(11) 0.01296(11) 0.01296(11) 0.00285(8) 0.00285(8) 0.00285(8)
Zn 0.0084(9) 0.0188(6) 0.0188(6) 0.000 0.000 0.000
Li 0.0084(9) 0.0188(6) 0.0188(6) 0.000 0.000 0.000
O1 0.028(2) 0.028(2) 0.028(2) -0.002(2) -0.002(2) -0.002(2)
O2 0.019(2) 0.023(2) 0.029(3) -0.0057(19) 0.0084(19) 0.000(2)

loop_
_atom_type_symbol
_atom_type_description
_atom_type_scat_dispersion_real
_atom_type_scat_dispersion_imag
_atom_type_scat_source
Li Li -0.0003 0.0001 'International Tables Vol C Tables 4.2.6.8 and 6.1.1.4'
O O 0.0106 0.0060 'International Tables Vol C Tables 4.2.6.8 and 6.1.1.4'
Zn Zn 0.2839 1.4301 'International Tables Vol C Tables 4.2.6.8 and 6.1.1.4'
Cs Cs -0.3680 2.1192 'International Tables Vol C Tables 4.2.6.8 and 6.1.1.4'
W W -0.8490 6.8722 'International Tables Vol C Tables 4.2.6.8 and 6.1.1.4'

loop_
_geom_angle_atom_site_label_1
_geom_angle_atom_site_label_2
_geom_angle_atom_site_label_3
_geom_angle_site_symmetry_1
_geom_angle_site_symmetry_3
_geom_angle
O2 Cs O2 45_544 8_645 129.41(11)
O2 Cs O2 45_544 22 74.35(18)
O2 Cs O2 8_645 22 129.41(11)
O2 Cs O2 45_544 31_554 129.41(11)
O2 Cs O2 8_645 31_554 74.35(18)
O2 Cs O2 22 31_554 129.41(11)
O2 Cs O1 45_544 3_645 169.94(8)
O2 Cs O1 8_645 3_645 50.69(16)
O2 Cs O1 22 3_645 98.09(14)
O2 Cs O1 31_554 3_645 60.54(9)
O2 Cs O1 45_544 15 60.54(9)
O2 Cs O1 8_645 15 169.94(8)
O2 Cs O1 22 15 50.69(16)
O2 Cs O1 31_554 15 98.09(14)
O1 Cs O1 3_645 15 119.92(11)
O2 Cs O1 45_544 37_544 50.69(16)
O2 Cs O1 8_645 37_544 98.09(14)
O2 Cs O1 22 37_544 60.54(9)
O2 Cs O1 31_554 37_544 169.94(8)
O1 Cs O1 3_645 37_544 119.92(11)
O1 Cs O1 15 37_544 90.15(19)
O2 Cs O1 45_544 26_554 98.09(14)
O2 Cs O1 8_645 26_554 60.54(9)
O2 Cs O1 22 26_554 169.94(8)
O2 Cs O1 31_554 26_554 50.69(16)
O1 Cs O1 3_645 26_554 90.15(19)
O1 Cs O1 15 26_554 119.92(11)
O1 Cs O1 37_544 26_554 119.92(11)
O2 Cs O2 45_544 11_556 57.31(15)
O2 Cs O2 8_645 11_556 119.97(15)
O2 Cs O2 22 11_556 110.35(10)
O2 Cs O2 31_554 11_556 72.11(8)
O1 Cs O2 3_645 11_556 132.57(9)
O1 Cs O2 15 11_556 62.27(15)
O1 Cs O2 37_544 11_556 107.14(17)
O1 Cs O2 26_554 11_556 59.60(8)
O2 Cs O2 45_544 33_544 110.35(10)
O2 Cs O2 8_645 33_544 72.11(8)
O2 Cs O2 22 33_544 57.31(15)
O2 Cs O2 31_554 33_544 119.97(15)
O1 Cs O2 3_645 33_544 59.60(8)
O1 Cs O2 15 33_544 107.14(17)
O1 Cs O2 37_544 33_544 62.27(15)
O1 Cs O2 26_554 33_544 132.57(9)
O2 Cs O2 11_556 33_544 166.13(17)
O2 Cs O2 45_544 40_535 119.97(15)
O2 Cs O2 8_645 40_535 110.35(10)
O2 Cs O2 22 40_535 72.11(8)
O2 Cs O2 31_554 40_535 57.31(15)
O1 Cs O2 3_645 40_535 62.27(15)
O1 Cs O2 15 40_535 59.60(8)
O1 Cs O2 37_544 40_535 132.57(9)
O1 Cs O2 26_554 40_535 107.14(17)
O2 Cs O2 11_556 40_535 90.84(2)
O2 Cs O2 33_544 40_535 90.84(2)
O2 Cs O2 45_544 14_654 72.11(8)
O2 Cs O2 8_645 14_654 57.31(15)
O2 Cs O2 22 14_654 119.97(15)
O2 Cs O2 31_554 14_654 110.35(10)
O1 Cs O2 3_645 14_654 107.14(17)
O1 Cs O2 15 14_654 132.57(9)
O1 Cs O2 37_544 14_654 59.60(8)
O1 Cs O2 26_554 14_654 62.27(15)
O2 Cs O2 11_556 14_654 90.84(2)
O2 Cs O2 33_544 14_654 90.84(2)
O2 Cs O2 40_535 14_654 166.13(17)
O1 W O2 . 9 107.59(16)
O1 W O2 . . 107.59(16)
O2 W O2 9 . 111.29(14)
O1 W O2 . 5 107.59(16)
O2 W O2 9 5 111.29(14)
O2 W O2 . 5 111.29(14)
O1 W Cs . 26_554 55.141(5)
O2 W Cs 9 26_554 125.97(17)
O2 W Cs . 26_554 122.67(17)
O2 W Cs 5 26_554 52.48(16)
O1 W Cs . 34_545 55.141(5)
O2 W Cs 9 34_545 122.67(17)
O2 W Cs . 34_545 52.48(16)
O2 W Cs 5 34_545 125.97(17)
Cs W Cs 26_554 34_545 90.572(7)
O1 W Cs . 30_455 55.141(5)
O2 W Cs 9 30_455 52.48(16)
O2 W Cs . 30_455 125.97(17)
O2 W Cs 5 30_455 122.67(17)
Cs W Cs 26_554 30_455 90.572(7)
Cs W Cs 34_545 30_455 90.572(7)
O1 W Cs . 25_455 132.209(4)
O2 W Cs 9 25_455 42.09(17)
O2 W Cs . 25_455 117.48(16)
O2 W Cs 5 25_455 70.83(16)
Cs W Cs 26_554 25_455 107.2870(10)
Cs W Cs 34_545 25_455 161.508(4)
Cs W Cs 30_455 25_455 84.6320(10)
O1 W Cs . 33_554 132.209(4)
O2 W Cs 9 33_554 117.48(16)
O2 W Cs . 33_554 70.83(16)
O2 W Cs 5 33_554 42.09(17)
Cs W Cs 26_554 33_554 84.6320(10)
Cs W Cs 34_545 33_554 107.2870(10)
Cs W Cs 30_455 33_554 161.508(4)
Cs W Cs 25_455 33_554 79.803(6)
O1 W Cs . 29_545 132.209(4)
O2 W Cs 9 29_545 70.83(16)
O2 W Cs . 29_545 42.09(17)
O2 W Cs 5 29_545 117.48(16)
Cs W Cs 26_554 29_545 161.508(4)
Cs W Cs 34_545 29_545 84.6320(10)
Cs W Cs 30_455 29_545 107.2870(10)
Cs W Cs 25_455 29_545 79.803(6)
Cs W Cs 33_554 29_545 79.803(6)
O2 Zn O2 26_554 3_645 107.0(3)
O2 Zn O2 26_554 20_455 110.70(15)
O2 Zn O2 3_645 20_455 110.70(15)
O2 Zn O2 26_554 41_444 110.70(15)
O2 Zn O2 3_645 41_444 110.70(15)
O2 Zn O2 20_455 41_444 107.0(3)
O2 Zn Cs 26_554 5_545 158.95(15)
O2 Zn Cs 3_645 5_545 63.40(15)
O2 Zn Cs 20_455 5_545 90.35(14)
O2 Zn Cs 41_444 5_545 60.56(14)
O2 Zn Cs 26_554 34_545 60.56(14)
O2 Zn Cs 3_645 34_545 90.35(14)
O2 Zn Cs 20_455 34_545 158.95(15)
O2 Zn Cs 41_444 34_545 63.40(15)
Cs Zn Cs 5_545 34_545 99.6
O2 Zn Cs 26_554 30_455 63.40(15)
O2 Zn Cs 3_645 30_455 158.95(15)
O2 Zn Cs 20_455 30_455 60.56(14)
O2 Zn Cs 41_444 30_455 90.35(14)
Cs Zn Cs 5_545 30_455 131.8
Cs Zn Cs 34_545 30_455 99.6
O2 Zn Cs 26_554 33_544 90.35(14)
O2 Zn Cs 3_645 33_544 60.56(14)
O2 Zn Cs 20_455 33_544 63.40(15)
O2 Zn Cs 41_444 33_544 158.95(15)
Cs Zn Cs 5_545 33_544 99.6
Cs Zn Cs 34_545 33_544 131.8
Cs Zn Cs 30_455 33_544 99.6
W O1 Cs . 34_545 99.77(15)
W O1 Cs . 26_554 99.77(15)
Cs O1 Cs 34_545 26_554 117.18(8)
W O1 Cs . 30_455 99.77(15)
Cs O1 Cs 34_545 30_455 117.18(8)
Cs O1 Cs 26_554 30_455 117.18(8)
W O2 Li . 26_554 143.7(3)
W O2 Zn . 26_554 143.7(3)
Li O2 Zn 26_554 26_554 0.0
W O2 Cs . 34_545 101.91(19)
Li O2 Cs 26_554 34_545 88.43(16)
Zn O2 Cs 26_554 34_545 88.43(16)
W O2 Cs . 29_545 117.1(2)
Li O2 Cs 26_554 29_545 85.68(15)
Zn O2 Cs 26_554 29_545 85.68(15)
Cs O2 Cs 34_545 29_545 119.54(14)

loop_
_geom_bond_atom_site_label_1
_geom_bond_atom_site_label_2
_geom_bond_site_symmetry_2
_geom_bond_distance
Cs O2 45_544 3.271(5)
Cs O2 8_645 3.271(5)
Cs O2 22 3.271(5)
Cs O2 31_554 3.271(5)
Cs O1 3_645 3.3604(15)
Cs O1 15 3.3604(15)
Cs O1 37_544 3.3604(15)
Cs O1 26_554 3.3604(15)
Cs O2 11_556 3.367(5)
Cs O2 33_544 3.367(5)
Cs O2 40_535 3.367(5)
Cs O2 14_654 3.367(5)
W O1 . 1.737(9)
W O2 9 1.783(4)
W O2 . 1.783(4)
W O2 5 1.783(4)
W Cs 26_554 4.0359(2)
W Cs 34_545 4.0359(2)
W Cs 30_455 4.0359(2)
W Cs 25_455 4.4711(3)
W Cs 33_554 4.4711(3)
W Cs 29_545 4.4711(3)
Zn O2 26_554 1.935(5)
Zn O2 3_645 1.935(5)
Zn O2 20_455 1.935(5)
Zn O2 41_444 1.935(5)
Zn Cs 5_545 3.7552
Zn Cs 34_545 3.7552
Zn Cs 30_455 3.7552
Zn Cs 33_544 3.7552
O1 Cs 34_545 3.3604(15)
O1 Cs 26_554 3.3604(15)
O1 Cs 30_455 3.3604(15)
O2 Li 26_554 1.935(5)
O2 Zn 26_554 1.935(5)
O2 Cs 34_545 3.271(5)
O2 Cs 29_545 3.367(5)

_cod_database_fobs_code 2020923
